data_4122563
loop_
_publ_author_name
'Bagchi, Vivek'
'Paraskevopoulou, Patrina'
'Das, Purak'
'Chi, Lingyu'
'Wang, Qiuwen'
'Choudhury, Amitava'
'Mathieson, Jennifer S.'
'Cronin, Leroy'
'Pardue, Daniel B.'
'Cundari, Thomas R.'
'Mitrikas, George'
'Sanakis, Yiannis'
'Stavropoulos, Pericles'

_publ_section_title
;
 A Versatile Tripodal Cu(I) Reagent for C-N Bond Construction via
 Nitrene-Transfer Chemistry: Catalytic Perspectives and Mechanistic
 Insights on C-H Aminations/Amidinations and Olefin Aziridinations.
;
_journal_issue 32
_journal_name_full 'Journal of the American Chemical Society'
_journal_page_first 11362
_journal_page_last 11381
_journal_paper_doi 10.1021/ja503869j
_journal_volume 136
_journal_year 2014
_chemical_formula_moiety 'C16 H17 N O2 S'
_chemical_formula_sum 'C16 H17 N O2 S'
_chemical_formula_weight 287.37
_chemical_name_systematic
; 
 ? 
;
_space_group_IT_number 61
_symmetry_cell_setting orthorhombic
_symmetry_space_group_name_Hall '-P 2ac 2ab'
_symmetry_space_group_name_H-M 'P b c a'
_atom_sites_solution_hydrogens geom
_atom_sites_solution_primary direct
_atom_sites_solution_secondary difmap
_audit_creation_method SHELXL-97
_cell_angle_alpha 90.00
_cell_angle_beta 90.00
_cell_angle_gamma 90.00
_cell_formula_units_Z 8
_cell_length_a 12.015(4)
_cell_length_b 7.631(3)
_cell_length_c 31.475(11)
_cell_measurement_reflns_used 1020
_cell_measurement_temperature 140(2)
_cell_measurement_theta_max 21.03
_cell_measurement_theta_min 2.59
_cell_volume 2885.8(18)
_computing_cell_refinement 'Bruker SAINT (Bruker, 2008)'
_computing_data_collection 'Bruker SMART (Bruker, 2001)'
_computing_data_reduction 'Bruker SAINT'
_computing_molecular_graphics 'Bruker SHELXTL'
_computing_publication_material 'Bruker SHELXTL'
_computing_structure_refinement 'SHELXL-97 (Sheldrick, 2008)'
_computing_structure_solution 'SHELXS-97 (Sheldrick, 2008)'
_diffrn_ambient_temperature 140(2)
_diffrn_measured_fraction_theta_full 0.995
_diffrn_measured_fraction_theta_max 0.995
_diffrn_measurement_device_type 'Smart-Apex CCD area detector'
_diffrn_measurement_method 'phi and omega scans'
_diffrn_radiation_monochromator graphite
_diffrn_radiation_source 'fine-focus sealed tube'
_diffrn_radiation_type MoK\a
_diffrn_radiation_wavelength 0.71073
_diffrn_reflns_av_R_equivalents 0.1267
_diffrn_reflns_av_sigmaI/netI 0.0653
_diffrn_reflns_limit_h_max 15
_diffrn_reflns_limit_h_min -15
_diffrn_reflns_limit_k_max 10
_diffrn_reflns_limit_k_min -10
_diffrn_reflns_limit_l_max 41
_diffrn_reflns_limit_l_min -41
_diffrn_reflns_number 32407
_diffrn_reflns_theta_full 28.00
_diffrn_reflns_theta_max 28.00
_diffrn_reflns_theta_min 2.13
_exptl_absorpt_coefficient_mu 0.225
_exptl_absorpt_correction_T_max 0.9911
_exptl_absorpt_correction_T_min 0.9670
_exptl_absorpt_correction_type multi-scan
_exptl_absorpt_process_details '(SADABS; Bruker, 2008)'
_exptl_crystal_colour colorless
_exptl_crystal_density_diffrn 1.323
_exptl_crystal_density_method 'not measured'
_exptl_crystal_description brokenplate
_exptl_crystal_F_000 1216
_exptl_crystal_size_max 0.15
_exptl_crystal_size_mid 0.13
_exptl_crystal_size_min 0.04
_refine_diff_density_max 0.546
_refine_diff_density_min -0.496
_refine_diff_density_rms 0.091
_refine_ls_extinction_method none
_refine_ls_goodness_of_fit_ref 1.182
_refine_ls_hydrogen_treatment constr
_refine_ls_matrix_type full
_refine_ls_number_parameters 223
_refine_ls_number_reflns 3458
_refine_ls_number_restraints 0
_refine_ls_restrained_S_all 1.182
_refine_ls_R_factor_all 0.1225
_refine_ls_R_factor_gt 0.0931
_refine_ls_shift/su_max 0.000
_refine_ls_shift/su_mean 0.000
_refine_ls_structure_factor_coef Fsqd
_refine_ls_weighting_details 'calc w=1/[\s^2^(Fo^2^)+(0.0359P)^2^+12.8315P] where P=(Fo^2^+2Fc^2^)/3'
_refine_ls_weighting_scheme calc
_refine_ls_wR_factor_gt 0.1935
_refine_ls_wR_factor_ref 0.2040
_reflns_number_gt 2601
_reflns_number_total 3458
_reflns_threshold_expression >2sigma(I)
_cod_data_source_file cis-b-methyl-styrene_NTs.cif
_cod_data_source_block sad1
_cod_depositor_comments
;
The following automatic conversions were performed:

'_symmetry_cell_setting' value 'Orthorhombic' changed to
'orthorhombic' according to
/usr/data/users/saulius/crontab/automatic-downloads/current/ACS/lib/dictionaries/cif_core.dic
dictionary named 'cif_core.dic' version 2.4.2 from
2011-04-26.

'_exptl_absorpt_correction_type' value 'Multi-scan'
changed to 'multi-scan' according to
/usr/data/users/saulius/crontab/automatic-downloads/current/ACS/lib/dictionaries/cif_core.dic
dictionary named 'cif_core.dic' version 2.4.2 from 2011-04-26.

Automatic conversion script
Id: cif_fix_values 2281 2013-09-26 08:29:07Z andrius 
;
_cod_original_cell_volume 2885.7(17)
_cod_original_sg_symbol_H-M Pbca
_cod_database_code 4122563

loop_
_symmetry_equiv_pos_as_xyz
'x, y, z'
'-x+1/2, -y, z+1/2'
'-x, y+1/2, -z+1/2'
'x+1/2, -y+1/2, -z'
'-x, -y, -z'
'x-1/2, y, -z-1/2'
'x, -y-1/2, z-1/2'
'-x-1/2, y-1/2, z'

loop_
_atom_site_label
_atom_site_type_symbol
_atom_site_fract_x
_atom_site_fract_y
_atom_site_fract_z
_atom_site_U_iso_or_equiv
_atom_site_adp_type
_atom_site_occupancy
_atom_site_symmetry_multiplicity
_atom_site_calc_flag
_atom_site_refinement_flags
_atom_site_disorder_assembly
_atom_site_disorder_group
N1 N 0.5099(3) -0.3063(5) 0.62944(10) 0.0193(7) Uani 1 1 d . A .
C1 C 0.5147(4) -0.3125(5) 0.67664(12) 0.0197(9) Uani 1 1 d . . .
H1A H 0.5518 -0.2095 0.6902 0.024 Uiso 1 1 calc R . .
C2 C 0.5896(4) -0.4258(6) 0.65104(13) 0.0234(9) Uani 1 1 d . . .
H2A H 0.6692 -0.3877 0.6502 0.028 Uiso 1 1 calc R . .
C3 C 0.4122(4) -0.3760(6) 0.69895(13) 0.0211(9) Uani 1 1 d . . .
C4 C 0.4154(4) -0.3967(6) 0.74289(14) 0.0255(10) Uani 1 1 d . . .
H4A H 0.4821 -0.3721 0.7580 0.031 Uiso 1 1 calc R . .
C5 C 0.3216(4) -0.4531(6) 0.76466(14) 0.0289(11) Uani 1 1 d . . .
H5A H 0.3241 -0.4675 0.7946 0.035 Uiso 1 1 calc R . .
C6 C 0.2248(4) -0.4881(6) 0.74274(15) 0.0287(11) Uani 1 1 d . . .
H6A H 0.1611 -0.5292 0.7575 0.034 Uiso 1 1 calc R . .
C7 C 0.2203(4) -0.4638(6) 0.69954(15) 0.0280(10) Uani 1 1 d . . .
H7A H 0.1524 -0.4831 0.6848 0.034 Uiso 1 1 calc R . .
C8 C 0.3131(4) -0.4118(6) 0.67751(14) 0.0261(10) Uani 1 1 d . . .
H8A H 0.3099 -0.4001 0.6475 0.031 Uiso 1 1 calc R . .
C9 C 0.5710(4) -0.6181(6) 0.64492(15) 0.0326(11) Uani 1 1 d . . .
H9A H 0.6280 -0.6839 0.6605 0.049 Uiso 1 1 calc R . .
H9B H 0.5757 -0.6465 0.6146 0.049 Uiso 1 1 calc R . .
H9C H 0.4971 -0.6498 0.6557 0.049 Uiso 1 1 calc R . .
S1 S 0.55810(9) -0.12459(14) 0.60762(3) 0.0196(2) Uani 1 1 d . . .
O1 O 0.6566(3) -0.0620(4) 0.62805(9) 0.0273(7) Uani 1 1 d . A .
O2 O 0.4644(3) -0.0074(4) 0.60529(10) 0.0278(7) Uani 1 1 d . A .
C10 C 0.5937(4) -0.1979(5) 0.55629(12) 0.0186(8) Uani 0.50 1 d P A 1
C11 C 0.5272(7) -0.1642(13) 0.5226(3) 0.0219(18) Uani 0.50 1 d P A 1
H11A H 0.4590 -0.1032 0.5265 0.026 Uiso 0.50 1 calc PR A 1
C12 C 0.5583(8) -0.2185(13) 0.4822(3) 0.0237(18) Uani 0.50 1 d P A 1
H12A H 0.5100 -0.1943 0.4591 0.028 Uiso 0.50 1 calc PR A 1
C13 C 0.6524(4) -0.3026(6) 0.47466(14) 0.0272(10) Uani 0.50 1 d P A 1
C14 C 0.7217(7) -0.3530(12) 0.5104(3) 0.0237(19) Uani 0.50 1 d P A 1
H14A H 0.7860 -0.4230 0.5060 0.028 Uiso 0.50 1 calc PR A 1
C15 C 0.6938(7) -0.2988(11) 0.5510(3) 0.0204(17) Uani 0.50 1 d P A 1
H15A H 0.7394 -0.3274 0.5747 0.024 Uiso 0.50 1 calc PR A 1
C10A C 0.5937(4) -0.1979(5) 0.55629(12) 0.0186(8) Uani 0.50 1 d P A 2
C11A C 0.6978(7) -0.1551(13) 0.5412(3) 0.027(2) Uani 0.50 1 d P A 2
H11B H 0.7494 -0.0935 0.5585 0.032 Uiso 0.50 1 calc PR A 2
C12A C 0.7256(7) -0.2040(13) 0.5001(3) 0.0249(19) Uani 0.50 1 d P A 2
H12B H 0.7958 -0.1701 0.4889 0.030 Uiso 0.50 1 calc PR A 2
C13A C 0.6524(4) -0.3026(6) 0.47466(14) 0.0272(10) Uani 0.50 1 d P A 2
C14A C 0.5440(8) -0.3247(14) 0.4904(3) 0.028(2) Uani 0.50 1 d P A 2
H14B H 0.4896 -0.3778 0.4727 0.034 Uiso 0.50 1 calc PR A 2
C15A C 0.5138(8) -0.2718(14) 0.5308(3) 0.028(2) Uani 0.50 1 d P A 2
H15B H 0.4396 -0.2862 0.5406 0.033 Uiso 0.50 1 calc PR A 2
C16 C 0.6847(5) -0.3588(8) 0.43068(15) 0.0376(12) Uani 1 1 d . . .
H16A H 0.7068 -0.4824 0.4311 0.056 Uiso 1 1 calc R A 1
H16B H 0.7472 -0.2872 0.4207 0.056 Uiso 1 1 calc R A 1
H16C H 0.6212 -0.3436 0.4115 0.056 Uiso 1 1 calc R A 1

loop_
_atom_site_aniso_label
_atom_site_aniso_U_11
_atom_site_aniso_U_22
_atom_site_aniso_U_33
_atom_site_aniso_U_23
_atom_site_aniso_U_13
_atom_site_aniso_U_12
N1 0.0242(19) 0.0184(17) 0.0153(17) 0.0021(14) 0.0007(14) -0.0010(15)
C1 0.029(2) 0.0158(18) 0.0141(19) -0.0012(16) -0.0014(16) 0.0031(17)
C2 0.023(2) 0.026(2) 0.021(2) 0.0035(18) 0.0001(17) 0.0025(18)
C3 0.027(2) 0.0170(19) 0.0197(19) 0.0014(17) 0.0040(16) 0.0054(18)
C4 0.030(2) 0.024(2) 0.022(2) 0.0011(18) -0.0012(17) 0.0057(19)
C5 0.041(3) 0.026(2) 0.020(2) 0.0087(19) 0.009(2) 0.009(2)
C6 0.034(3) 0.020(2) 0.032(3) -0.0018(19) 0.013(2) -0.004(2)
C7 0.032(3) 0.022(2) 0.030(2) -0.0026(19) 0.0004(19) -0.0070(19)
C8 0.036(3) 0.024(2) 0.019(2) -0.0047(18) 0.0004(18) -0.0027(19)
C9 0.039(3) 0.024(2) 0.035(3) -0.001(2) 0.007(2) 0.009(2)
S1 0.0264(5) 0.0170(5) 0.0154(4) 0.0005(4) 0.0020(4) -0.0027(4)
O1 0.0320(18) 0.0309(17) 0.0191(16) -0.0022(13) 0.0001(13) -0.0072(14)
O2 0.0356(18) 0.0214(15) 0.0264(16) 0.0003(13) 0.0043(14) 0.0071(13)
C10 0.024(2) 0.0186(19) 0.0130(18) 0.0020(16) 0.0030(15) -0.0023(16)
C11 0.017(4) 0.021(5) 0.028(5) 0.001(4) 0.002(3) 0.002(3)
C12 0.024(5) 0.027(5) 0.020(4) 0.003(4) -0.004(4) -0.003(4)
C13 0.035(3) 0.027(2) 0.019(2) -0.0009(19) 0.0009(19) -0.003(2)
C14 0.024(5) 0.026(5) 0.021(4) 0.004(4) 0.004(3) 0.003(4)
C15 0.024(4) 0.020(4) 0.018(4) 0.007(3) 0.001(3) 0.004(3)
C10A 0.024(2) 0.0186(19) 0.0130(18) 0.0020(16) 0.0030(15) -0.0023(16)
C11A 0.024(5) 0.035(5) 0.022(4) -0.003(4) -0.001(3) 0.004(4)
C12A 0.022(5) 0.034(5) 0.019(4) 0.004(4) 0.008(3) 0.005(4)
C13A 0.035(3) 0.027(2) 0.019(2) -0.0009(19) 0.0009(19) -0.003(2)
C14A 0.036(6) 0.030(5) 0.018(4) -0.003(4) -0.009(4) -0.002(5)
C15A 0.027(5) 0.025(5) 0.031(5) -0.004(4) 0.001(4) -0.005(4)
C16 0.049(3) 0.043(3) 0.021(2) -0.005(2) 0.010(2) 0.002(3)

loop_
_atom_type_symbol
_atom_type_description
_atom_type_scat_dispersion_real
_atom_type_scat_dispersion_imag
_atom_type_scat_source
C C 0.0033 0.0016 'International Tables Vol C Tables 4.2.6.8 and 6.1.1.4'
H H 0.0000 0.0000 'International Tables Vol C Tables 4.2.6.8 and 6.1.1.4'
N N 0.0061 0.0033 'International Tables Vol C Tables 4.2.6.8 and 6.1.1.4'
O O 0.0106 0.0060 'International Tables Vol C Tables 4.2.6.8 and 6.1.1.4'
S S 0.1246 0.1234 'International Tables Vol C Tables 4.2.6.8 and 6.1.1.4'

loop_
_geom_angle_atom_site_label_1
_geom_angle_atom_site_label_2
_geom_angle_atom_site_label_3
_geom_angle
C2 N1 C1 59.9(3)
C2 N1 S1 118.6(3)
C1 N1 S1 115.4(3)
C2 C1 N1 60.0(3)
C2 C1 C3 124.3(4)
N1 C1 C3 116.5(4)
C2 C1 H1A 114.8
N1 C1 H1A 114.8
C3 C1 H1A 114.8
C1 C2 N1 60.1(3)
C1 C2 C9 123.3(4)
N1 C2 C9 116.5(4)
C1 C2 H2A 115.1
N1 C2 H2A 115.1
C9 C2 H2A 115.1
C4 C3 C8 118.8(4)
C4 C3 C1 118.6(4)
C8 C3 C1 122.6(4)
C5 C4 C3 120.2(4)
C5 C4 H4A 119.9
C3 C4 H4A 119.9
C6 C5 C4 119.9(4)
C6 C5 H5A 120.1
C4 C5 H5A 120.1
C7 C6 C5 120.2(4)
C7 C6 H6A 119.9
C5 C6 H6A 119.9
C8 C7 C6 120.5(4)
C8 C7 H7A 119.7
C6 C7 H7A 119.7
C7 C8 C3 120.4(4)
C7 C8 H8A 119.8
C3 C8 H8A 119.8
C2 C9 H9A 109.5
C2 C9 H9B 109.5
H9A C9 H9B 109.5
C2 C9 H9C 109.5
H9A C9 H9C 109.5
H9B C9 H9C 109.5
O1 S1 O2 117.6(2)
O1 S1 N1 112.54(19)
O2 S1 N1 105.57(19)
O1 S1 C10 108.54(19)
O2 S1 C10 109.88(19)
N1 S1 C10 101.51(19)
C11 C10 C15 120.3(6)
C11 C10 S1 121.1(5)
C15 C10 S1 118.6(4)
C10 C11 C12 120.1(8)
C10 C11 H11A 119.9
C12 C11 H11A 119.9
C13 C12 C11 122.8(8)
C13 C12 H12A 118.6
C11 C12 H12A 118.6
C12 C13 C14 118.6(6)
C12 C13 C16 121.8(6)
C14 C13 C16 119.4(5)
C15 C14 C13 119.9(7)
C15 C14 H14A 120.1
C13 C14 H14A 120.1
C14 C15 C10 117.9(7)
C14 C15 H15A 121.0
C10 C15 H15A 121.0
C12A C11A H11B 120.7
C11A C12A H12B 119.2
C15A C14A H14B 118.9
C14A C15A H15B 120.8
C13 C16 H16A 109.5
C13 C16 H16B 109.5
H16A C16 H16B 109.5
C13 C16 H16C 109.5
H16A C16 H16C 109.5
H16B C16 H16C 109.5

loop_
_geom_bond_atom_site_label_1
_geom_bond_atom_site_label_2
_geom_bond_distance
N1 C2 1.487(5)
N1 C1 1.488(5)
N1 S1 1.652(4)
C1 C2 1.486(6)
C1 C3 1.498(6)
C1 H1A 1.0000
C2 C9 1.497(6)
C2 H2A 1.0000
C3 C4 1.392(6)
C3 C8 1.396(6)
C4 C5 1.388(6)
C4 H4A 0.9500
C5 C6 1.379(7)
C5 H5A 0.9500
C6 C7 1.373(6)
C6 H6A 0.9500
C7 C8 1.371(6)
C7 H7A 0.9500
C8 H8A 0.9500
C9 H9A 0.9800
C9 H9B 0.9800
C9 H9C 0.9800
S1 O1 1.429(3)
S1 O2 1.439(3)
S1 C10 1.762(4)
C10 C11 1.353(10)
C10 C15 1.438(9)
C11 C12 1.386(12)
C11 H11A 0.9500
C12 C13 1.321(10)
C12 H12A 0.9500
C13 C14 1.452(9)
C13 C16 1.500(6)
C14 C15 1.385(12)
C14 H14A 0.9500
C15 H15A 0.9500
C11A C12A 1.385(12)
C11A H11B 0.9500
C12A H12B 0.9500
C14A C15A 1.382(13)
C14A H14B 0.9500
C15A H15B 0.9500
C16 H16A 0.9800
C16 H16B 0.9800
C16 H16C 0.9800
